data_1525734
loop_
_publ_author_name
'Cannillo, E.'
'Mazzi, F.'
'Rossi, G.'

_publ_section_title
;
 The Structure Type of Joaquinite
;
_journal_name_full
;
Tschermaks Mineralogische und Petrographische Mitteilungen (-1978)
;
_journal_page_first 233
_journal_page_last 246
_journal_volume 17
_journal_year 1972
_chemical_formula_sum 'Ba2 Ce2 Fe O26 Si8 Ti2'
_chemical_name_systematic 'Ba2 Fe Ce2 Ti2 Si8 O26'
_space_group_IT_number 12
_symmetry_space_group_name_Hall '-C 2y'
_symmetry_space_group_name_H-M 'C 1 2/m 1'
_cell_angle_alpha 90
_cell_angle_beta 109.53
_cell_angle_gamma 90
_cell_formula_units_Z 2
_cell_length_a 10.5
_cell_length_b 9.58
_cell_length_c 11.78
_cell_volume 1116.776
_citation_journal_id_ASTM MPMTAG
_cod_data_source_file Cannillo_MPMTAG_1972_1622.cif
_cod_data_source_block Ba2Ce2Fe1O26Si8Ti2
_cod_original_formula_sum 'Ba2 Ce2 Fe1 O26 Si8 Ti2'
_cod_database_code 1525734

loop_
_symmetry_equiv_pos_as_xyz
x,y,z
-x,y,-z
-x,-y,-z
x,-y,z
x+1/2,y+1/2,z
-x+1/2,y+1/2,-z
-x+1/2,-y+1/2,-z
x+1/2,-y+1/2,z

loop_
_atom_site_label
_atom_site_type_symbol
_atom_site_fract_x
_atom_site_fract_y
_atom_site_fract_z
_atom_site_occupancy
_atom_site_U_iso_or_equiv
O3 O-2 0.225 0 0.132 1 0.0
O5 O-2 0.371 0.5 0.132 1 0.0
Ba1 Ba+2 0.25 0.25 0 1 0.0
O7 O-2 0.098 0.111 0.266 1 0.0
Ti1 Ti+4 0.048 0 0.131 1 0.0
O6 O-2 0.424 0.5 0.385 1 0.0
Si3 Si+4 0.105 0.283 0.281 1 0.0
O1 O-2 0.44 0.157 0.214 1 0.0
Si2 Si+4 0.308 0.5 0.241 1 0.0
Fe1 Fe+2 0.5 0.154 0.5 0.5 0.0
Ce1 Ce+3 0.166 0 0.4514 1 0.0
O4 O-2 0.372 0 0.383 1 0.0
Si1 Si+4 0.373 0 0.239 1 0.0
O9 O-2 0 0.146 0 1 0.0
O8 O-2 0.159 0.36 0.417 1 0.0
O2 O-2 0.207 0.353 0.208 1 0.0
